data_4063248
loop_
_publ_author_name
'Torsten Beweries'
'Vladimir V. Burlakov'
'Marc A. Bach'
'Perdita Arndt'
'Wolfgang Baumann'
'Anke Spannenberg'
'Uwe Rosenthal'

_publ_section_title
;
 Complexation of Bis(trimethylsilyl)acetylene by Decamethylhafnocene To
 Give the Hafnacyclopropene Cp*2Hf(\h2-Me3SiC2SiMe3): An Unusually
 Strong Metal-Alkyne Interaction
;
_journal_name_full Organometallics
_journal_page_first 247
_journal_page_last 249
_journal_paper_doi 10.1021/om0609259
_journal_volume 26
_journal_year 2007
_chemical_formula_sum 'C21 H37 Hf P Si2'
_chemical_formula_weight 555.15
_chemical_name_systematic
; 
 ? 
;
_space_group_IT_number 14
_symmetry_cell_setting monoclinic
_symmetry_space_group_name_Hall '-P 2ybc'
_symmetry_space_group_name_H-M 'P 1 21/c 1'
_atom_sites_solution_hydrogens geom
_atom_sites_solution_primary direct
_atom_sites_solution_secondary difmap
_audit_creation_method SHELXL-97
_cell_angle_alpha 90.00
_cell_angle_beta 106.40(3)
_cell_angle_gamma 90.00
_cell_formula_units_Z 4
_cell_length_a 17.049(3)
_cell_length_b 10.321(2)
_cell_length_c 14.731(3)
_cell_measurement_reflns_used all
_cell_measurement_temperature 200(2)
_cell_volume 2486.6(9)
_computing_data_collection STOE-X-AREA
_computing_molecular_graphics XP
_computing_structure_refinement 'SHELXL-97 (Sheldrick, 1997)'
_computing_structure_solution 'SHELXS-97 (Sheldrick, 1990)'
_diffrn_ambient_temperature 200(2)
_diffrn_measured_fraction_theta_full 0.972
_diffrn_measured_fraction_theta_max 0.972
_diffrn_measurement_device_type 'STOE-IPDS II'
_diffrn_radiation_monochromator graphite
_diffrn_radiation_source 'fine-focus sealed tube'
_diffrn_radiation_type MoK\a
_diffrn_radiation_wavelength 0.71073
_diffrn_reflns_av_R_equivalents 0.0406
_diffrn_reflns_av_sigmaI/netI 0.0300
_diffrn_reflns_limit_h_max 22
_diffrn_reflns_limit_h_min -21
_diffrn_reflns_limit_k_max 13
_diffrn_reflns_limit_k_min -13
_diffrn_reflns_limit_l_max 19
_diffrn_reflns_limit_l_min -19
_diffrn_reflns_number 39111
_diffrn_reflns_theta_full 27.50
_diffrn_reflns_theta_max 27.50
_diffrn_reflns_theta_min 2.33
_exptl_absorpt_coefficient_mu 4.358
_exptl_absorpt_correction_T_max 0.5299
_exptl_absorpt_correction_T_min 0.2834
_exptl_absorpt_correction_type numerical
_exptl_crystal_colour yellow
_exptl_crystal_density_diffrn 1.483
_exptl_crystal_density_method 'not measured'
_exptl_crystal_description prism
_exptl_crystal_F_000 1112
_exptl_crystal_size_max 0.3
_exptl_crystal_size_mid 0.3
_exptl_crystal_size_min 0.2
_refine_diff_density_max 0.710
_refine_diff_density_min -1.089
_refine_diff_density_rms 0.075
_refine_ls_extinction_method none
_refine_ls_goodness_of_fit_ref 0.902
_refine_ls_hydrogen_treatment mixed
_refine_ls_matrix_type full
_refine_ls_number_parameters 226
_refine_ls_number_reflns 5556
_refine_ls_number_restraints 0
_refine_ls_restrained_S_all 0.902
_refine_ls_R_factor_all 0.0302
_refine_ls_R_factor_gt 0.0190
_refine_ls_shift/su_max 0.000
_refine_ls_shift/su_mean 0.000
_refine_ls_structure_factor_coef Fsqd
_refine_ls_weighting_details 'calc w=1/[\s^2^(Fo^2^)+(0.0171P)^2^+0.0000P] where P=(Fo^2^+2Fc^2^)/3'
_refine_ls_weighting_scheme calc
_refine_ls_wR_factor_gt 0.0328
_refine_ls_wR_factor_ref 0.0340
_reflns_number_gt 4496
_reflns_number_total 5556
_reflns_threshold_expression >2sigma(I)
_cod_original_sg_symbol_H-M P2(1)/c
_cod_database_code 4063248

loop_
_symmetry_equiv_pos_as_xyz
'x, y, z'
'-x, y+1/2, -z+1/2'
'-x, -y, -z'
'x, -y-1/2, z-1/2'

loop_
_atom_site_label
_atom_site_type_symbol
_atom_site_fract_x
_atom_site_fract_y
_atom_site_fract_z
_atom_site_U_iso_or_equiv
_atom_site_adp_type
_atom_site_occupancy
_atom_site_symmetry_multiplicity
_atom_site_calc_flag
_atom_site_refinement_flags
Hf1 Hf 0.771216(6) 0.075746(9) 0.030587(7) 0.02128(3) Uani 1 1 d .
P1 P 0.63949(4) 0.10652(6) -0.11611(5) 0.03076(15) Uani 1 1 d .
Si1 Si 0.88818(5) -0.22031(9) 0.15214(7) 0.0491(2) Uani 1 1 d .
Si2 Si 0.68316(5) -0.28783(7) -0.04543(6) 0.03697(18) Uani 1 1 d .
C1 C 0.80638(16) -0.1261(3) 0.0690(2) 0.0310(6) Uani 1 1 d .
C2 C 0.73885(16) -0.1368(2) -0.00045(19) 0.0264(5) Uani 1 1 d .
C3 C 0.9599(3) -0.1104(4) 0.2365(4) 0.106(2) Uani 1 1 d .
H3A H 1.0027 -0.1618 0.2799 0.160 Uiso 1 1 calc R
H3B H 0.9298 -0.0612 0.2727 0.160 Uiso 1 1 calc R
H3C H 0.9848 -0.0503 0.2013 0.160 Uiso 1 1 calc R
C4 C 0.9528(2) -0.3105(4) 0.0900(4) 0.0896(17) Uani 1 1 d .
H4A H 0.9951 -0.3592 0.1363 0.134 Uiso 1 1 calc R
H4B H 0.9788 -0.2490 0.0568 0.134 Uiso 1 1 calc R
H4C H 0.9185 -0.3707 0.0441 0.134 Uiso 1 1 calc R
C5 C 0.8456(2) -0.3342(4) 0.2251(3) 0.0642(11) Uani 1 1 d .
H5A H 0.8904 -0.3826 0.2680 0.096 Uiso 1 1 calc R
H5B H 0.8078 -0.3948 0.1834 0.096 Uiso 1 1 calc R
H5C H 0.8164 -0.2847 0.2621 0.096 Uiso 1 1 calc R
C6 C 0.6242(3) -0.2906(4) -0.1731(3) 0.0752(12) Uani 1 1 d .
H6A H 0.5975 -0.3750 -0.1887 0.113 Uiso 1 1 calc R
H6B H 0.6614 -0.2760 -0.2120 0.113 Uiso 1 1 calc R
H6C H 0.5826 -0.2222 -0.1855 0.113 Uiso 1 1 calc R
C7 C 0.7535(3) -0.4289(4) -0.0364(3) 0.0730(11) Uani 1 1 d .
H7A H 0.7216 -0.5068 -0.0607 0.109 Uiso 1 1 calc R
H7B H 0.7843 -0.4424 0.0299 0.109 Uiso 1 1 calc R
H7C H 0.7917 -0.4117 -0.0738 0.109 Uiso 1 1 calc R
C8 C 0.6103(3) -0.3224(4) 0.0256(4) 0.0806(14) Uani 1 1 d .
H8A H 0.5804 -0.4026 0.0028 0.121 Uiso 1 1 calc R
H8B H 0.5715 -0.2505 0.0187 0.121 Uiso 1 1 calc R
H8C H 0.6408 -0.3323 0.0924 0.121 Uiso 1 1 calc R
C9 C 0.6030(2) 0.2703(3) -0.1522(3) 0.0650(11) Uani 1 1 d .
H9A H 0.6483 0.3228 -0.1609 0.097 Uiso 1 1 calc R
H9B H 0.5820 0.3096 -0.1032 0.097 Uiso 1 1 calc R
H9C H 0.5593 0.2665 -0.2119 0.097 Uiso 1 1 calc R
C10 C 0.6459(2) 0.0420(4) -0.2290(2) 0.0559(10) Uani 1 1 d .
H10A H 0.6947 0.0766 -0.2431 0.084 Uiso 1 1 calc R
H10B H 0.5971 0.0675 -0.2792 0.084 Uiso 1 1 calc R
H10C H 0.6494 -0.0527 -0.2254 0.084 Uiso 1 1 calc R
C11 C 0.54560(17) 0.0323(3) -0.1050(2) 0.0447(8) Uani 1 1 d .
H11A H 0.5355 0.0607 -0.0458 0.067 Uiso 1 1 calc R
H11B H 0.5511 -0.0622 -0.1047 0.067 Uiso 1 1 calc R
H11C H 0.4997 0.0586 -0.1586 0.067 Uiso 1 1 calc R
C12 C 0.7380(3) 0.2587(3) 0.1269(3) 0.0624(11) Uani 1 1 d .
H12 H 0.7463 0.3448 0.1087 0.075 Uiso 1 1 calc R
C13 C 0.6660(2) 0.1871(4) 0.0968(3) 0.0644(11) Uani 1 1 d .
H13 H 0.6163 0.2169 0.0546 0.077 Uiso 1 1 calc R
C14 C 0.6785(2) 0.0661(4) 0.1380(2) 0.0557(9) Uani 1 1 d .
H14 H 0.6395 -0.0019 0.1287 0.067 Uiso 1 1 calc R
C15 C 0.7583(2) 0.0618(4) 0.1954(2) 0.0557(9) Uani 1 1 d .
H15 H 0.7835 -0.0098 0.2331 0.067 Uiso 1 1 calc R
C16 C 0.7955(2) 0.1805(4) 0.1884(2) 0.0575(10) Uani 1 1 d .
H16 H 0.8503 0.2038 0.2201 0.069 Uiso 1 1 calc R
C17 C 0.91628(17) 0.1440(3) 0.0503(2) 0.0438(7) Uani 1 1 d .
H17 H 0.9531 0.1374 0.1120 0.053 Uiso 1 1 calc R
C18 C 0.89953(17) 0.0470(3) -0.0192(3) 0.0432(8) Uani 1 1 d .
H18 H 0.9240 -0.0365 -0.0135 0.052 Uiso 1 1 calc R
C19 C 0.84098(16) 0.0944(3) -0.0977(2) 0.0379(7) Uani 1 1 d .
H19 H 0.8176 0.0490 -0.1551 0.046 Uiso 1 1 calc R
C20 C 0.82257(17) 0.2215(3) -0.0773(2) 0.0372(7) Uani 1 1 d .
H20 H 0.7843 0.2773 -0.1185 0.045 Uiso 1 1 calc R
C21 C 0.86920(17) 0.2516(3) 0.0124(2) 0.0391(7) Uani 1 1 d .
H21 H 0.8693 0.3323 0.0434 0.047 Uiso 1 1 calc R

loop_
_atom_site_aniso_label
_atom_site_aniso_U_11
_atom_site_aniso_U_22
_atom_site_aniso_U_33
_atom_site_aniso_U_23
_atom_site_aniso_U_13
_atom_site_aniso_U_12
Hf1 0.02298(4) 0.02274(4) 0.01968(4) -0.00107(5) 0.00858(3) -0.00053(5)
P1 0.0229(3) 0.0353(4) 0.0323(4) 0.0119(3) 0.0049(3) 0.0007(3)
Si1 0.0309(4) 0.0411(5) 0.0640(6) 0.0299(4) -0.0051(4) -0.0025(4)
Si2 0.0359(4) 0.0251(4) 0.0473(5) -0.0044(3) 0.0076(4) -0.0082(3)
C1 0.0285(14) 0.0294(13) 0.0337(16) 0.0080(11) 0.0063(13) -0.0018(11)
C2 0.0274(13) 0.0226(12) 0.0296(14) 0.0011(9) 0.0088(12) -0.0020(10)
C3 0.077(3) 0.075(3) 0.112(4) 0.038(3) -0.063(3) -0.022(2)
C4 0.045(2) 0.091(3) 0.141(5) 0.067(3) 0.038(3) 0.027(2)
C5 0.051(2) 0.068(2) 0.068(3) 0.040(2) 0.0067(19) 0.0029(18)
C6 0.085(3) 0.049(2) 0.070(3) -0.0209(19) -0.014(2) -0.012(2)
C7 0.081(3) 0.0293(15) 0.101(3) -0.014(2) 0.014(2) 0.0046(19)
C8 0.080(3) 0.062(3) 0.118(4) -0.012(2) 0.058(3) -0.036(2)
C9 0.0439(18) 0.049(2) 0.087(3) 0.031(2) -0.0064(19) 0.0060(16)
C10 0.0494(18) 0.089(3) 0.0289(16) 0.0049(15) 0.0103(14) -0.0191(17)
C11 0.0282(14) 0.0553(19) 0.052(2) 0.0138(14) 0.0127(14) -0.0008(12)
C12 0.101(3) 0.0412(18) 0.065(2) -0.0219(18) 0.057(2) -0.003(2)
C13 0.057(2) 0.093(3) 0.050(2) -0.022(2) 0.0275(19) 0.029(2)
C14 0.056(2) 0.073(2) 0.054(2) -0.022(2) 0.0423(18) -0.018(2)
C15 0.084(2) 0.067(2) 0.0259(15) -0.0012(16) 0.0305(17) 0.000(2)
C16 0.061(2) 0.081(3) 0.0374(19) -0.0345(18) 0.0252(17) -0.022(2)
C17 0.0252(13) 0.065(2) 0.0380(17) 0.0121(15) 0.0032(13) -0.0138(13)
C18 0.0290(14) 0.0304(16) 0.082(2) 0.0100(14) 0.0348(16) 0.0055(11)
C19 0.0345(14) 0.0518(19) 0.0361(15) -0.0129(13) 0.0239(13) -0.0123(13)
C20 0.0357(14) 0.0391(15) 0.0437(17) 0.0173(13) 0.0227(13) 0.0057(12)
C21 0.0461(16) 0.0298(14) 0.0490(18) -0.0065(13) 0.0259(15) -0.0136(12)

loop_
_atom_type_symbol
_atom_type_description
_atom_type_scat_dispersion_real
_atom_type_scat_dispersion_imag
_atom_type_scat_source
C C 0.0033 0.0016 'International Tables Vol C Tables 4.2.6.8 and 6.1.1.4'
H H 0.0000 0.0000 'International Tables Vol C Tables 4.2.6.8 and 6.1.1.4'
Si Si 0.0817 0.0704 'International Tables Vol C Tables 4.2.6.8 and 6.1.1.4'
P P 0.1023 0.0942 'International Tables Vol C Tables 4.2.6.8 and 6.1.1.4'
Hf Hf -0.5830 6.1852 'International Tables Vol C Tables 4.2.6.8 and 6.1.1.4'

loop_
_geom_angle_atom_site_label_1
_geom_angle_atom_site_label_2
_geom_angle_atom_site_label_3
_geom_angle
C1 Hf1 C2 34.02(9)
C1 Hf1 C16 102.12(13)
C2 Hf1 C16 124.94(11)
C1 Hf1 C15 77.74(12)
C2 Hf1 C15 93.24(11)
C16 Hf1 C15 32.49(12)
C1 Hf1 C17 92.76(11)
C2 Hf1 C17 117.97(10)
C16 Hf1 C17 82.62(12)
C15 Hf1 C17 104.93(12)
C1 Hf1 C19 96.55(10)
C2 Hf1 C19 93.58(9)
C16 Hf1 C19 132.90(10)
C15 Hf1 C19 157.72(11)
C17 Hf1 C19 53.40(10)
C1 Hf1 C18 76.50(9)
C2 Hf1 C18 90.52(9)
C16 Hf1 C18 113.25(12)
C15 Hf1 C18 126.74(13)
C17 Hf1 C18 32.44(11)
C19 Hf1 C18 32.05(11)
C1 Hf1 C20 127.65(9)
C2 Hf1 C20 123.83(10)
C16 Hf1 C20 109.50(11)
C15 Hf1 C20 141.99(12)
C17 Hf1 C20 52.99(10)
C19 Hf1 C20 32.36(10)
C18 Hf1 C20 53.14(9)
C1 Hf1 C12 130.82(12)
C2 Hf1 C12 139.00(10)
C16 Hf1 C12 32.20(13)
C15 Hf1 C12 53.28(13)
C17 Hf1 C12 95.47(13)
C19 Hf1 C12 126.58(11)
C18 Hf1 C12 127.24(12)
C20 Hf1 C12 94.64(11)
C1 Hf1 C21 124.53(10)
C2 Hf1 C21 143.05(9)
C16 Hf1 C21 81.20(11)
C15 Hf1 C21 112.67(11)
C17 Hf1 C21 32.05(10)
C19 Hf1 C21 52.96(9)
C18 Hf1 C21 53.07(9)
C20 Hf1 C21 31.50(10)
C12 Hf1 C21 77.43(11)
C1 Hf1 C14 88.55(12)
C2 Hf1 C14 85.92(11)
C16 Hf1 C14 53.34(11)
C15 Hf1 C14 31.92(12)
C17 Hf1 C14 135.00(11)
C19 Hf1 C14 170.14(12)
C18 Hf1 C14 157.67(12)
C20 Hf1 C14 143.77(12)
C12 Hf1 C14 53.08(12)
C21 Hf1 C14 129.86(11)
C1 Hf1 C13 120.00(13)
C2 Hf1 C13 110.80(12)
C16 Hf1 C13 52.81(13)
C15 Hf1 C13 52.41(13)
C17 Hf1 C13 127.40(13)
C19 Hf1 C13 142.12(13)
C18 Hf1 C13 158.56(13)
C20 Hf1 C13 112.34(13)
C12 Hf1 C13 31.93(12)
C21 Hf1 C13 105.92(13)
C14 Hf1 C13 31.50(13)
C11 P1 C10 102.06(16)
C11 P1 C9 100.35(15)
C10 P1 C9 100.1(2)
C11 P1 Hf1 116.00(11)
C10 P1 Hf1 116.29(12)
C9 P1 Hf1 119.12(13)
C1 Si1 C3 110.59(17)
C1 Si1 C4 112.09(18)
C3 Si1 C4 105.3(3)
C1 Si1 C5 111.60(14)
C3 Si1 C5 106.7(2)
C4 Si1 C5 110.28(19)
C2 Si2 C6 116.78(15)
C2 Si2 C7 112.19(16)
C6 Si2 C7 102.3(2)
C2 Si2 C8 108.40(16)
C6 Si2 C8 107.8(2)
C7 Si2 C8 109.0(2)
C2 C1 Si1 143.5(2)
C2 C1 Hf1 76.29(17)
Si1 C1 Hf1 140.19(15)
C1 C2 Si2 126.8(2)
C1 C2 Hf1 69.69(17)
Si2 C2 Hf1 162.87(15)
C16 C12 C13 107.2(3)
C16 C12 Hf1 72.74(17)
C13 C12 Hf1 75.01(18)
C14 C13 C12 109.2(4)
C14 C13 Hf1 73.86(16)
C12 C13 Hf1 73.06(17)
C13 C14 C15 107.5(3)
C13 C14 Hf1 74.64(17)
C15 C14 Hf1 72.79(15)
C14 C15 C16 108.3(4)
C14 C15 Hf1 75.29(17)
C16 C15 Hf1 73.26(17)
C12 C16 C15 107.8(3)
C12 C16 Hf1 75.05(18)
C15 C16 Hf1 74.25(17)
C21 C17 C18 107.5(3)
C21 C17 Hf1 74.90(15)
C18 C17 Hf1 73.99(15)
C19 C18 C17 107.9(3)
C19 C18 Hf1 73.79(14)
C17 C18 Hf1 73.57(15)
C18 C19 C20 107.7(3)
C18 C19 Hf1 74.15(15)
C20 C19 Hf1 74.16(14)
C21 C20 C19 108.4(3)
C21 C20 Hf1 74.80(15)
C19 C20 Hf1 73.48(15)
C20 C21 C17 108.5(3)
C20 C21 Hf1 73.70(15)
C17 C21 Hf1 73.06(15)

loop_
_geom_bond_atom_site_label_1
_geom_bond_atom_site_label_2
_geom_bond_distance
Hf1 C1 2.198(3)
Hf1 C2 2.277(3)
Hf1 C16 2.491(3)
Hf1 C15 2.503(3)
Hf1 C17 2.508(3)
Hf1 C19 2.509(2)
Hf1 C18 2.514(2)
Hf1 C20 2.518(3)
Hf1 C12 2.520(3)
Hf1 C21 2.532(3)
Hf1 C14 2.535(3)
Hf1 C13 2.545(3)
P1 C11 1.823(3)
P1 C10 1.823(3)
P1 C9 1.828(3)
Si1 C1 1.850(3)
Si1 C3 1.862(4)
Si1 C4 1.869(5)
Si1 C5 1.872(3)
Si2 C2 1.848(3)
Si2 C6 1.865(4)
Si2 C7 1.868(4)
Si2 C8 1.871(4)
C1 C2 1.311(4)
C12 C16 1.390(6)
C12 C13 1.393(5)
C13 C14 1.379(6)
C14 C15 1.386(5)
C15 C16 1.397(5)
C17 C21 1.391(4)
C17 C18 1.403(5)
C18 C19 1.387(5)
C19 C20 1.401(4)
C20 C21 1.371(4)
